data_4343598
loop_
_publ_author_name
'Bartlett, N.'
'Wechsberg, M.'
'Jones, G.R.'
'Burbank, R.D.'

_publ_section_title
;
 The crystal structure of xenon(II) fluoride fluorosulfate, F Xe O S O2 F
;
_journal_name_full 'Inorganic Chemistry'
_journal_page_first 1124
_journal_page_last 1127
_journal_volume 11
_journal_year 1972
_chemical_formula_sum 'F2 O3 S Xe'
_chemical_name_systematic 'Xe F (S O3 F)'
_space_group_IT_number 61
_symmetry_space_group_name_Hall '-P 2ac 2ab'
_symmetry_space_group_name_H-M 'P b c a'
_cell_angle_alpha 90
_cell_angle_beta 90
_cell_angle_gamma 90
_cell_formula_units_Z 8
_cell_length_a 9.88
_cell_length_b 10
_cell_length_c 10.13
_cell_volume 1000.844
_citation_journal_id_ASTM INOCAJ
_cod_data_source_file Bartlett_INOCAJ_1972_9.cif
_cod_data_source_block F2O3S1Xe1
_cod_original_formula_sum 'F2 O3 S1 Xe1'
_cod_database_code 4343598

loop_
_symmetry_equiv_pos_as_xyz
x,y,z
-x+1/2,-y,z+1/2
x+1/2,-y+1/2,-z
-x,y+1/2,-z+1/2
-x,-y,-z
x-1/2,y,-z-1/2
-x-1/2,y-1/2,z
x,-y-1/2,z-1/2

loop_
_atom_site_label
_atom_site_type_symbol
_atom_site_fract_x
_atom_site_fract_y
_atom_site_fract_z
_atom_site_occupancy
_atom_site_U_iso_or_equiv
S1 S+6 0.534 0.2269 0.4849 1 0.0
F2 F-1 0.4555 0.1398 0.5842 1 0.0
F1 F-1 0.8095 0.5394 0.7791 1 0.0
Xe1 Xe+2 0.6757 0.4519 0.6686 1 0.0
O1 O-2 0.5205 0.3618 0.5484 1 0.0
O3 O-2 0.4598 0.2206 0.3656 1 0.0
O2 O-2 0.6701 0.1784 0.4886 1 0.0
